data_7226600
loop_
_publ_author_name
'G\'omez, Ver\'onica'
'Fuhr, Olaf'
'Ruben, Mario'

_publ_section_title
;
 Structural diversity in substituted-pyridinium iodo- and bromoplumbates:
 a matter of halide and temperature
;
_journal_issue 42
_journal_name_full CrystEngComm
_journal_page_first 8207
_journal_paper_doi 10.1039/C6CE01684G
_journal_volume 18
_journal_year 2016
_chemical_formula_moiety 'Br3 Pb, C6 H8 N'
_chemical_formula_sum 'C6 H8 Br3 N Pb'
_chemical_formula_weight 541.05
_space_group_crystal_system monoclinic
_space_group_IT_number 14
_space_group_name_Hall '-P 2ybc'
_space_group_name_H-M_alt 'P 1 21/c 1'
_symmetry_space_group_name_Hall '-P 2ybc'
_symmetry_space_group_name_H-M 'P 1 21/c 1'
_atom_sites_solution_hydrogens geom
_atom_sites_solution_primary direct
_audit_creation_date 2016-06-13
_audit_creation_method
;
Olex2 1.2
(compiled 2016.02.19 svn.r3266 for OlexSys, GUI svn.r5155)
;
_audit_update_record
;
2016-07-25 deposited with the CCDC.
2016-09-20 downloaded from the CCDC.
;
_cell_angle_alpha 90
_cell_angle_beta 103.890(6)
_cell_angle_gamma 90
_cell_formula_units_Z 4
_cell_length_a 9.2804(7)
_cell_length_b 8.0290(4)
_cell_length_c 15.4764(12)
_cell_measurement_reflns_used 4579
_cell_measurement_temperature 180.15
_cell_measurement_theta_max 26.06
_cell_measurement_theta_min 2.26
_cell_volume 1119.46(14)
_computing_molecular_graphics 'Olex2 (Dolomanov et al., 2009)'
_computing_publication_material 'Olex2 (Dolomanov et al., 2009)'
_computing_structure_refinement 'ShelXL (Sheldrick, 2015)'
_computing_structure_solution 'ShelXS (Sheldrick, 2008)'
_diffrn_ambient_temperature 180.15
_diffrn_detector 'image plate (34 cm diameter)'
_diffrn_detector_area_resol_mean 6.67
_diffrn_detector_type STOE
_diffrn_measured_fraction_theta_full 0.942
_diffrn_measured_fraction_theta_max 0.980
_diffrn_measurement_device '2-circle goniometer'
_diffrn_measurement_device_type 'STOE IPDS2T'
_diffrn_measurement_method 'rotation method'
_diffrn_radiation_collimation '0.5 mm diameter, monocapillary'
_diffrn_radiation_monochromator 'plane graphite'
_diffrn_radiation_probe x-ray
_diffrn_radiation_type MoK\a
_diffrn_radiation_wavelength 0.71073
_diffrn_reflns_av_R_equivalents 0.0398
_diffrn_reflns_av_unetI/netI 0.0469
_diffrn_reflns_Laue_measured_fraction_full 0.942
_diffrn_reflns_Laue_measured_fraction_max 0.980
_diffrn_reflns_limit_h_max 11
_diffrn_reflns_limit_h_min -11
_diffrn_reflns_limit_k_max 8
_diffrn_reflns_limit_k_min -9
_diffrn_reflns_limit_l_max 16
_diffrn_reflns_limit_l_min -18
_diffrn_reflns_number 4806
_diffrn_reflns_point_group_measured_fraction_full 0.942
_diffrn_reflns_point_group_measured_fraction_max 0.980
_diffrn_reflns_theta_full 26.000
_diffrn_reflns_theta_max 25.620
_diffrn_reflns_theta_min 2.261
_diffrn_source 'sealed X-ray tube, 12 x 0.4 mm long-fine focus'
_diffrn_source_current 40
_diffrn_source_power 2.000
_diffrn_source_target Mo
_diffrn_source_type 'sealed X-ray tube'
_diffrn_source_voltage 50
_exptl_absorpt_coefficient_mu 25.724
_exptl_absorpt_correction_T_max 0.3890
_exptl_absorpt_correction_T_min 0.0839
_exptl_absorpt_correction_type integration
_exptl_crystal_colour colourless
_exptl_crystal_colour_primary colourless
_exptl_crystal_density_diffrn 3.210
_exptl_crystal_description plank
_exptl_crystal_F_000 952
_exptl_crystal_size_max 0.16
_exptl_crystal_size_mid 0.09
_exptl_crystal_size_min 0.04
_refine_diff_density_max 0.904
_refine_diff_density_min -1.863
_refine_diff_density_rms 0.187
_refine_ls_extinction_coef 0.00147(8)
_refine_ls_extinction_expression Fc^*^=kFc[1+0.001xFc^2^\l^3^/sin(2\q)]^-1/4^
_refine_ls_extinction_method SHELXL
_refine_ls_goodness_of_fit_ref 0.877
_refine_ls_hydrogen_treatment constr
_refine_ls_matrix_type full
_refine_ls_number_parameters 102
_refine_ls_number_reflns 2071
_refine_ls_number_restraints 0
_refine_ls_restrained_S_all 0.877
_refine_ls_R_factor_all 0.0397
_refine_ls_R_factor_gt 0.0240
_refine_ls_shift/su_max 0.000
_refine_ls_shift/su_mean 0.000
_refine_ls_structure_factor_coef Fsqd
_refine_ls_weighting_details 'w=1/[\s^2^(Fo^2^)+(0.0219P)^2^] where P=(Fo^2^+2Fc^2^)/3'
_refine_ls_weighting_scheme calc
_refine_ls_wR_factor_gt 0.0441
_refine_ls_wR_factor_ref 0.0466
_reflns_Friedel_coverage 0.000
_reflns_number_gt 1605
_reflns_number_total 2071
_reflns_threshold_expression 'I > 2\s(I)'
_cod_data_source_file c6ce01684g2.cif
_cod_data_source_block vp-122bisp
_cod_depositor_comments 'Adding full bibliography for 7226587--7226601.cif.'
_cod_database_code 7226600
_shelxl_version_number 2014/6
_shelx_space_group_comment
;
The symmetry employed for this shelxl refinement is uniquely defined
by the following loop, which should always be used as a source of
symmetry information in preference to the above space-group names.
They are only intended as comments.
;
_olex2_refinement_description
;
1. Fixed Uiso
 At 1.2 times of:
  All C(H) groups, All N(H) groups
 At 1.5 times of:
  All C(H,H,H) groups
2.a Aromatic/amide H refined with riding coordinates:
 N1(H1), C2(H2), C3(H3), C4(H4), C5(H5)
2.b Idealised Me refined as rotating group:
 C6(H6A,H6B,H6C)
;
_olex2_submission_special_instructions 'No special instructions were received'

loop_
_space_group_symop_operation_xyz
'x, y, z'
'-x, y+1/2, -z+1/2'
'-x, -y, -z'
'x, -y-1/2, z-1/2'

loop_
_atom_site_label
_atom_site_type_symbol
_atom_site_fract_x
_atom_site_fract_y
_atom_site_fract_z
_atom_site_U_iso_or_equiv
_atom_site_adp_type
_atom_site_occupancy
_atom_site_site_symmetry_order
_atom_site_calc_flag
_atom_site_refinement_flags_posn
Pb1 Pb -0.00603(3) 0.04836(3) 0.75516(2) 0.01889(9) Uani 1 1 d .
Br1 Br 0.15591(7) 0.24171(8) 0.65688(5) 0.02319(17) Uani 1 1 d .
Br2 Br -0.12577(7) -0.15371(9) 0.60077(5) 0.02504(18) Uani 1 1 d .
Br3 Br 0.24749(7) -0.17367(8) 0.79690(6) 0.02529(18) Uani 1 1 d .
N1 N -0.2801(6) 0.1389(8) 0.4383(5) 0.0285(16) Uani 1 1 d .
H1 H -0.2414 0.0383 0.4445 0.034 Uiso 1 1 calc R
C1 C -0.4197(7) 0.1559(10) 0.3908(6) 0.0302(19) Uani 1 1 d .
C2 C -0.4772(8) 0.3145(9) 0.3813(6) 0.0311(19) Uani 1 1 d .
H2 H -0.5767 0.3319 0.3488 0.037 Uiso 1 1 calc R
C3 C -0.3937(9) 0.4454(11) 0.4179(7) 0.040(2) Uani 1 1 d .
H3 H -0.4334 0.5548 0.4088 0.048 Uiso 1 1 calc R
C4 C -0.2492(9) 0.4217(10) 0.4690(6) 0.035(2) Uani 1 1 d .
H4 H -0.1906 0.5125 0.4970 0.042 Uiso 1 1 calc R
C5 C -0.1964(8) 0.2648(10) 0.4768(6) 0.034(2) Uani 1 1 d .
H5 H -0.0980 0.2441 0.5103 0.040 Uiso 1 1 calc R
C6 C -0.5018(9) 0.0042(11) 0.3522(9) 0.054(3) Uani 1 1 d .
H6A H -0.4330 -0.0743 0.3347 0.081 Uiso 1 1 calc GR
H6B H -0.5798 0.0347 0.2998 0.081 Uiso 1 1 calc GR
H6C H -0.5467 -0.0482 0.3966 0.081 Uiso 1 1 calc GR

loop_
_atom_site_aniso_label
_atom_site_aniso_U_11
_atom_site_aniso_U_22
_atom_site_aniso_U_33
_atom_site_aniso_U_23
_atom_site_aniso_U_13
_atom_site_aniso_U_12
Pb1 0.02081(13) 0.01369(12) 0.02227(16) 0.00043(15) 0.00535(9) 0.00019(12)
Br1 0.0240(3) 0.0219(3) 0.0259(4) 0.0010(3) 0.0103(3) -0.0012(3)
Br2 0.0305(3) 0.0213(4) 0.0212(4) -0.0009(3) 0.0019(3) 0.0004(3)
Br3 0.0180(3) 0.0201(3) 0.0357(5) 0.0033(3) 0.0024(3) 0.0011(3)
N1 0.024(3) 0.020(3) 0.044(5) 0.004(3) 0.012(3) 0.009(2)
C1 0.019(3) 0.034(4) 0.042(6) -0.004(4) 0.015(4) -0.004(3)
C2 0.025(3) 0.031(4) 0.037(5) 0.003(4) 0.006(4) 0.010(3)
C3 0.039(4) 0.026(4) 0.057(7) 0.007(5) 0.017(4) 0.004(4)
C4 0.050(5) 0.031(5) 0.027(5) -0.005(4) 0.012(4) -0.017(4)
C5 0.024(4) 0.039(5) 0.034(5) 0.003(4) -0.001(4) -0.004(3)
C6 0.026(4) 0.041(5) 0.096(10) -0.027(5) 0.015(5) -0.012(3)

loop_
_atom_type_symbol
_atom_type_description
_atom_type_scat_dispersion_real
_atom_type_scat_dispersion_imag
_atom_type_scat_source
C C 0.0033 0.0016 'International Tables Vol C Tables 4.2.6.8 and 6.1.1.4'
H H 0.0000 0.0000 'International Tables Vol C Tables 4.2.6.8 and 6.1.1.4'
N N 0.0061 0.0033 'International Tables Vol C Tables 4.2.6.8 and 6.1.1.4'
Br Br -0.2901 2.4595 'International Tables Vol C Tables 4.2.6.8 and 6.1.1.4'
Pb Pb -3.3944 10.1111 'International Tables Vol C Tables 4.2.6.8 and 6.1.1.4'

loop_
_exptl_crystal_face_index_h
_exptl_crystal_face_index_k
_exptl_crystal_face_index_l
_exptl_crystal_face_perp_dist
0 0 -1 0.0270
0 0 1 0.0060
-1 0 0 0.0150
1 0 0 0.0570
1 -1 0 0.1000
1 1 -1 0.0970

loop_
_geom_angle_atom_site_label_1
_geom_angle_atom_site_label_2
_geom_angle_atom_site_label_3
_geom_angle
_geom_angle_site_symmetry_3
Br1 Pb1 Br2 90.69(2) .
Br1 Pb1 Br3 84.87(2) 2_556
Br1 Pb1 Br3 87.13(2) .
Br2 Pb1 Br3 94.49(2) 2_556
Br2 Pb1 Br3 88.24(2) .
Br3 Pb1 Br3 171.576(19) 2_556
Pb1 Br3 Pb1 83.594(17) 2_546
C1 N1 H1 118.1 .
C5 N1 H1 118.1 .
C5 N1 C1 123.8(7) .
N1 C1 C2 117.0(7) .
N1 C1 C6 118.3(7) .
C2 C1 C6 124.7(7) .
C1 C2 H2 119.7 .
C3 C2 C1 120.6(7) .
C3 C2 H2 119.7 .
C2 C3 H3 119.7 .
C2 C3 C4 120.6(8) .
C4 C3 H3 119.7 .
C3 C4 H4 121.4 .
C5 C4 C3 117.2(8) .
C5 C4 H4 121.4 .
N1 C5 C4 120.7(7) .
N1 C5 H5 119.6 .
C4 C5 H5 119.6 .
C1 C6 H6A 109.5 .
C1 C6 H6B 109.5 .
C1 C6 H6C 109.5 .
H6A C6 H6B 109.5 .
H6A C6 H6C 109.5 .
H6B C6 H6C 109.5 .

loop_
_geom_bond_atom_site_label_1
_geom_bond_atom_site_label_2
_geom_bond_distance
_geom_bond_site_symmetry_2
Pb1 Br1 2.8424(7) .
Pb1 Br2 2.8812(8) .
Pb1 Br3 2.8985(7) .
Pb1 Br3 3.1280(7) 2_556
Br3 Pb1 3.1280(7) 2_546
N1 H1 0.8800 .
N1 C1 1.335(10) .
N1 C5 1.326(10) .
C1 C2 1.374(10) .
C1 C6 1.484(11) .
C2 H2 0.9500 .
C2 C3 1.347(12) .
C3 H3 0.9500 .
C3 C4 1.396(12) .
C4 H4 0.9500 .
C4 C5 1.347(11) .
C5 H5 0.9500 .
C6 H6A 0.9800 .
C6 H6B 0.9800 .
C6 H6C 0.9800 .

loop_
_geom_torsion_atom_site_label_1
_geom_torsion_atom_site_label_2
_geom_torsion_atom_site_label_3
_geom_torsion_atom_site_label_4
_geom_torsion
N1 C1 C2 C3 1.0(13)
C1 N1 C5 C4 -0.6(14)
C1 C2 C3 C4 -2.6(14)
C2 C3 C4 C5 2.5(14)
C3 C4 C5 N1 -1.0(13)
C5 N1 C1 C2 0.6(12)
C5 N1 C1 C6 -179.3(9)
C6 C1 C2 C3 -179.1(9)
